data_2206812
loop_
_publ_author_name
'Zhong, Ping'
'Yang, Zhiping'
'Shi, Qian'
'Hu, Maolin'
'Li, Shuyan'
'Tang, Riyuan'

_publ_section_title
1-[2,6-Dichloro-4-(trifluoromethyl)phenyl]-5-[(2-furyl)methyleneamino]-1<i>H</i>-pyrazole-3-carbonitrile
_journal_coeditor_code WW6369
_journal_issue 9
_journal_name_full 'Acta Crystallographica Section E'
_journal_page_first o2972
_journal_page_last o2973
_journal_paper_doi 10.1107/S1600536805025699
_journal_volume 61
_journal_year 2005
_chemical_formula_iupac 'C16 H7 Cl2 F3 N4 O'
_chemical_formula_moiety 'C16 H7 Cl2 F3 N4 O'
_chemical_formula_sum 'C16 H7 Cl2 F3 N4 O'
_chemical_formula_weight 399.16
_chemical_melting_point 450.0(10)
_chemical_name_systematic
;
1-[2,6-Dichloro-4-(trifluoromethyl)phenyl]-5-[(2-furyl)methyleneamino]-
1H-pyrazole-3-carbonitrile
;
_space_group_IT_number 14
_symmetry_cell_setting monoclinic
_symmetry_space_group_name_Hall '-P 2yn'
_symmetry_space_group_name_H-M 'P 1 21/n 1'
_atom_sites_solution_hydrogens geom
_atom_sites_solution_primary direct
_atom_sites_solution_secondary difmap
_cell_angle_alpha 90.00
_cell_angle_beta 92.0840(10)
_cell_angle_gamma 90.00
_cell_formula_units_Z 4
_cell_length_a 11.8828(9)
_cell_length_b 6.7072(5)
_cell_length_c 21.1191(16)
_cell_measurement_reflns_used 3298
_cell_measurement_temperature 298(2)
_cell_measurement_theta_max 25.02
_cell_measurement_theta_min 3.18
_cell_volume 1682.1(2)
_computing_cell_refinement 'SAINT (Bruker, 2002)'
_computing_data_collection 'SMART (Bruker, 2002)'
_computing_data_reduction SAINT
_computing_molecular_graphics 'XP (Bruker, 2002)'
_computing_publication_material SHELXL97
_computing_structure_refinement 'SHELXL97 (Sheldrick, 1997)'
_computing_structure_solution 'SHELXS97 (Sheldrick, 1997)'
_diffrn_ambient_temperature 298(2)
_diffrn_measured_fraction_theta_full 0.996
_diffrn_measured_fraction_theta_max 0.996
_diffrn_measurement_device_type 'Bruker APEX area-detector'
_diffrn_measurement_method '\f and \w'
_diffrn_radiation_monochromator graphite
_diffrn_radiation_source 'fine-focus sealed tube'
_diffrn_radiation_type MoK\a
_diffrn_radiation_wavelength 0.71073
_diffrn_reflns_av_R_equivalents 0.0190
_diffrn_reflns_av_sigmaI/netI 0.0231
_diffrn_reflns_limit_h_max 14
_diffrn_reflns_limit_h_min -13
_diffrn_reflns_limit_k_max 6
_diffrn_reflns_limit_k_min -8
_diffrn_reflns_limit_l_max 25
_diffrn_reflns_limit_l_min -24
_diffrn_reflns_number 8571
_diffrn_reflns_theta_full 25.19
_diffrn_reflns_theta_max 25.19
_diffrn_reflns_theta_min 1.93
_diffrn_standards_decay_% 0
_diffrn_standards_interval_count 0
_diffrn_standards_interval_time 0
_diffrn_standards_number 0
_exptl_absorpt_coefficient_mu 0.430
_exptl_absorpt_correction_T_max 0.8854
_exptl_absorpt_correction_T_min 0.8535
_exptl_absorpt_correction_type multi-scan
_exptl_absorpt_process_details '(SADABS; Bruker, 2002)'
_exptl_crystal_colour Colorless
_exptl_crystal_density_diffrn 1.576
_exptl_crystal_density_method 'not measured'
_exptl_crystal_description Block
_exptl_crystal_F_000 800
_exptl_crystal_size_max 0.38
_exptl_crystal_size_mid 0.31
_exptl_crystal_size_min 0.29
_refine_diff_density_max 1.122
_refine_diff_density_min -0.644
_refine_ls_extinction_method none
_refine_ls_goodness_of_fit_ref 1.046
_refine_ls_hydrogen_treatment constr
_refine_ls_matrix_type full
_refine_ls_number_parameters 235
_refine_ls_number_reflns 3013
_refine_ls_number_restraints 0
_refine_ls_restrained_S_all 1.046
_refine_ls_R_factor_all 0.0768
_refine_ls_R_factor_gt 0.0688
_refine_ls_shift/su_max 0.000
_refine_ls_shift/su_mean 0.000
_refine_ls_structure_factor_coef Fsqd
_refine_ls_weighting_details 'calc w = 1/[\s^2^(Fo^2^)+(0.1164P)^2^+2.0094P] where P = (Fo^2^+2Fc^2^)/3'
_refine_ls_weighting_scheme calc
_refine_ls_wR_factor_gt 0.1953
_refine_ls_wR_factor_ref 0.2039
_reflns_number_gt 2571
_reflns_number_total 3013
_reflns_threshold_expression I>2\s(I)
_cod_data_source_file ww6369.cif
_cod_data_source_block I
_cod_depositor_comments
;
The following automatic conversions were performed:
'_symmetry_cell_setting' value 'Monoclinic' changed to 'monoclinic'
according to '/home/saulius/struct/CIF-dictionaries/cif_core.dic'
dictionary named 'cif_core.dic' version 2.4.1 from 2010-06-29.

Automatic conversion script
Id: cif_fix_enum 1527 2010-12-29 10:47:43Z saulius 

The following automatic conversions were performed:

'_symmetry_cell_setting' value 'Monoclinic' changed to 'monoclinic'
according to /home/saulius/struct/CIF-dictionaries/cif_core.dic
dictionary named 'cif_core.dic' version 2.4.1 from 2010-06-29.

Automatic conversion script
Id: cif_fix_values 1715 2011-07-08 13:25:40Z adriana 
;
_cod_original_sg_symbol_H-M 'P 21/n'
_cod_database_code 2206812
_cod_database_fobs_code 2206812

loop_
_symmetry_equiv_pos_as_xyz
'x, y, z'
'-x+1/2, y+1/2, -z+1/2'
'-x, -y, -z'
'x-1/2, -y-1/2, z-1/2'

loop_
_atom_site_label
_atom_site_fract_x
_atom_site_fract_y
_atom_site_fract_z
_atom_site_U_iso_or_equiv
_atom_site_adp_type
_atom_site_calc_flag
_atom_site_refinement_flags
_atom_site_occupancy
_atom_site_type_symbol
Cl1 0.58604(10) 0.09721(15) 0.17137(5) 0.0678(4) Uani d . 1 Cl
Cl2 0.60827(9) 0.75002(15) 0.02417(5) 0.0637(4) Uani d . 1 Cl
F1 0.2558(5) 0.7800(15) 0.1718(6) 0.293(6) Uani d . 1 F
F2 0.1880(3) 0.6094(13) 0.1130(2) 0.206(3) Uani d . 1 F
F3 0.2255(5) 0.5229(17) 0.2002(4) 0.308(7) Uani d . 1 F
O1 0.8328(2) 0.9534(4) 0.21212(12) 0.0528(6) Uani d . 1 O
N1 0.6953(2) 0.3706(4) 0.08051(14) 0.0438(7) Uani d . 1 N
N2 0.7008(2) 0.2090(4) 0.04282(14) 0.0485(7) Uani d . 1 N
N3 0.8761(4) -0.1086(6) -0.0323(2) 0.0843(13) Uani d . 1 N
N4 0.8054(2) 0.6190(4) 0.13362(14) 0.0450(7) Uani d . 1 N
C1 0.2601(4) 0.5992(10) 0.1540(3) 0.0871(16) Uani d . 1 C
C2 0.3750(3) 0.5423(7) 0.13571(18) 0.0580(10) Uani d . 1 C
C3 0.4202(3) 0.3669(6) 0.15846(19) 0.0561(9) Uani d . 1 C
H3 0.3797 0.2856 0.1851 0.067 Uiso calc R 1 H
C4 0.5269(3) 0.3135(5) 0.14114(17) 0.0466(8) Uani d . 1 C
C5 0.5876(3) 0.4327(5) 0.10036(16) 0.0412(7) Uani d . 1 C
C6 0.5386(3) 0.6063(5) 0.07742(17) 0.0455(8) Uani d . 1 C
C7 0.4320(3) 0.6633(6) 0.09581(19) 0.0560(9) Uani d . 1 C
H7 0.3999 0.7819 0.0811 0.067 Uiso calc R 1 H
C8 0.8478(3) 0.0251(6) -0.0030(2) 0.0597(10) Uani d . 1 C
C9 0.8111(3) 0.1898(6) 0.03400(17) 0.0499(8) Uani d . 1 C
C10 0.8752(3) 0.3377(6) 0.06397(18) 0.0513(9) Uani d . 1 C
H10 0.9529 0.3542 0.0636 0.062 Uiso calc R 1 H
C11 0.7988(3) 0.4543(5) 0.09428(16) 0.0430(7) Uani d . 1 C
C12 0.8959(3) 0.7205(5) 0.13453(16) 0.0456(8) Uani d . 1 C
H12 0.9534 0.6794 0.1088 0.055 Uiso calc R 1 H
C13 0.9146(3) 0.8937(5) 0.17273(16) 0.0437(8) Uani d . 1 C
C14 1.0007(3) 1.0250(6) 0.17631(19) 0.0568(10) Uani d . 1 C
H14 1.0670 1.0174 0.1544 0.068 Uiso calc R 1 H
C15 0.9719(3) 1.1751(6) 0.21907(18) 0.0545(9) Uani d . 1 C
H15 1.0145 1.2862 0.2309 0.065 Uiso calc R 1 H
C16 0.8701(3) 1.1248(6) 0.23926(19) 0.0551(9) Uani d . 1 C
H16 0.8302 1.1985 0.2682 0.066 Uiso calc R 1 H

loop_
_atom_site_aniso_label
_atom_site_aniso_U_11
_atom_site_aniso_U_22
_atom_site_aniso_U_33
_atom_site_aniso_U_12
_atom_site_aniso_U_13
_atom_site_aniso_U_23
Cl1 0.0748(7) 0.0525(6) 0.0762(7) 0.0074(5) 0.0035(5) 0.0156(5)
Cl2 0.0673(7) 0.0498(6) 0.0738(7) -0.0100(4) -0.0003(5) 0.0125(4)
F1 0.102(4) 0.302(9) 0.480(15) 0.047(5) 0.068(6) -0.226(11)
F2 0.0508(19) 0.412(10) 0.155(4) 0.073(4) -0.001(2) -0.024(5)
F3 0.159(5) 0.473(14) 0.304(8) 0.202(7) 0.174(6) 0.256(10)
O1 0.0416(13) 0.0535(15) 0.0642(15) 0.0001(11) 0.0142(11) -0.0077(12)
N1 0.0393(15) 0.0376(15) 0.0547(16) 0.0007(11) 0.0041(12) -0.0068(12)
N2 0.0458(16) 0.0419(16) 0.0579(17) 0.0016(12) 0.0053(13) -0.0091(13)
N3 0.080(3) 0.074(3) 0.102(3) 0.000(2) 0.034(2) -0.034(2)
N4 0.0385(14) 0.0428(16) 0.0538(16) 0.0012(12) 0.0023(12) -0.0051(13)
C1 0.056(3) 0.124(5) 0.082(3) 0.034(3) 0.017(3) -0.004(3)
C2 0.0409(19) 0.079(3) 0.054(2) 0.0093(18) 0.0019(16) -0.009(2)
C3 0.046(2) 0.066(2) 0.056(2) -0.0039(17) 0.0063(16) -0.0006(18)
C4 0.0426(18) 0.0459(19) 0.0511(19) 0.0003(15) -0.0008(14) -0.0011(15)
C5 0.0346(16) 0.0391(17) 0.0497(18) 0.0000(13) 0.0009(13) -0.0075(14)
C6 0.0439(18) 0.0389(18) 0.0536(19) -0.0037(14) -0.0027(15) -0.0060(15)
C7 0.051(2) 0.050(2) 0.066(2) 0.0145(17) -0.0075(17) -0.0089(18)
C8 0.055(2) 0.056(2) 0.069(2) 0.0019(18) 0.0138(18) -0.010(2)
C9 0.0489(19) 0.047(2) 0.054(2) 0.0075(16) 0.0067(15) -0.0052(16)
C10 0.0387(17) 0.055(2) 0.061(2) 0.0033(16) 0.0083(15) -0.0065(17)
C11 0.0367(16) 0.0439(18) 0.0487(18) 0.0017(13) 0.0036(13) -0.0011(14)
C12 0.0354(16) 0.051(2) 0.0507(19) 0.0041(14) 0.0065(14) -0.0046(15)
C13 0.0349(16) 0.0479(19) 0.0486(18) 0.0029(13) 0.0051(13) -0.0006(15)
C14 0.0438(19) 0.062(2) 0.066(2) -0.0085(17) 0.0127(16) -0.0113(19)
C15 0.054(2) 0.051(2) 0.058(2) -0.0050(17) 0.0017(16) -0.0067(17)
C16 0.056(2) 0.051(2) 0.059(2) 0.0043(17) 0.0096(17) -0.0107(17)

loop_
_atom_type_symbol
_atom_type_description
_atom_type_scat_dispersion_real
_atom_type_scat_dispersion_imag
_atom_type_scat_source
C C 0.0033 0.0016 'International Tables Vol C Tables 4.2.6.8 and 6.1.1.4'
H H 0.0000 0.0000 'International Tables Vol C Tables 4.2.6.8 and 6.1.1.4'
N N 0.0061 0.0033 'International Tables Vol C Tables 4.2.6.8 and 6.1.1.4'
O O 0.0106 0.0060 'International Tables Vol C Tables 4.2.6.8 and 6.1.1.4'
F F 0.0171 0.0103 'International Tables Vol C Tables 4.2.6.8 and 6.1.1.4'
Cl Cl 0.1484 0.1585 'International Tables Vol C Tables 4.2.6.8 and 6.1.1.4'

loop_
_geom_angle_atom_site_label_1
_geom_angle_atom_site_label_2
_geom_angle_atom_site_label_3
_geom_angle
_geom_angle_publ_flag
C16 O1 C13 106.2(3) yes
N2 N1 C11 113.0(3) yes
N2 N1 C5 118.2(3) ?
C11 N1 C5 128.7(3) ?
C9 N2 N1 103.2(3) yes
C12 N4 C11 117.7(3) ?
F3 C1 F2 111.0(7) yes
F3 C1 F1 98.6(8) ?
F2 C1 F1 97.1(7) ?
F3 C1 C2 116.9(5) ?
F2 C1 C2 117.8(5) ?
F1 C1 C2 111.8(6) ?
C7 C2 C3 121.9(3) ?
C7 C2 C1 119.3(4) ?
C3 C2 C1 118.8(4) ?
C2 C3 C4 118.8(4) ?
C2 C3 H3 120.6 ?
C4 C3 H3 120.6 ?
C3 C4 C5 121.0(3) ?
C3 C4 Cl1 119.1(3) ?
C5 C4 Cl1 119.9(3) ?
C6 C5 C4 118.6(3) ?
C6 C5 N1 121.0(3) ?
C4 C5 N1 120.3(3) ?
C5 C6 C7 120.6(3) ?
C5 C6 Cl2 119.7(3) ?
C7 C6 Cl2 119.6(3) ?
C2 C7 C6 119.0(4) ?
C2 C7 H7 120.5 ?
C6 C7 H7 120.5 ?
N3 C8 C9 179.1(5) yes
N2 C9 C10 113.1(3) yes
N2 C9 C8 118.1(3) ?
C10 C9 C8 128.8(3) ?
C11 C10 C9 104.9(3) yes
C11 C10 H10 127.5 ?
C9 C10 H10 127.5 ?
C10 C11 N1 105.7(3) yes
C10 C11 N4 135.3(3) ?
N1 C11 N4 118.9(3) ?
N4 C12 C13 123.9(3) ?
N4 C12 H12 118.0 ?
C13 C12 H12 118.0 ?
C14 C13 O1 109.3(3) yes
C14 C13 C12 131.6(3) ?
O1 C13 C12 119.0(3) ?
C13 C14 C15 107.6(3) yes
C13 C14 H14 126.2 ?
C15 C14 H14 126.2 ?
C16 C15 C14 105.6(3) yes
C16 C15 H15 127.2 ?
C14 C15 H15 127.2 ?
C15 C16 O1 111.4(3) yes
C15 C16 H16 124.3 ?
O1 C16 H16 124.3 ?

loop_
_geom_bond_atom_site_label_1
_geom_bond_atom_site_label_2
_geom_bond_distance
_geom_bond_publ_flag
Cl1 C4 1.724(4) yes
Cl2 C6 1.716(4) ?
F1 C1 1.271(9) yes
F2 C1 1.198(7) ?
F3 C1 1.188(7) ?
O1 C16 1.352(4) yes
O1 C13 1.362(4) yes
N1 N2 1.348(4) yes
N1 C11 1.374(4) yes
N1 C5 1.423(4) ?
N2 C9 1.337(5) yes
N3 C8 1.147(5) yes
N4 C12 1.273(4) yes
N4 C11 1.382(4) yes
C1 C2 1.483(6) ?
C2 C7 1.367(6) ?
C2 C3 1.373(6) ?
C3 C4 1.380(5) ?
C3 H3 0.9300 ?
C4 C5 1.395(5) ?
C5 C6 1.382(5) ?
C6 C7 1.393(5) ?
C7 H7 0.9300 ?
C8 C9 1.430(5) ?
C9 C10 1.389(5) yes
C10 C11 1.374(5) yes
C10 H10 0.9300 ?
C12 C13 1.427(5) ?
C12 H12 0.9300 ?
C13 C14 1.350(5) yes
C14 C15 1.403(5) yes
C14 H14 0.9300 ?
C15 C16 1.340(6) yes
C15 H15 0.9300 ?
C16 H16 0.9300 ?

loop_
_cod_related_entry_id
_cod_related_entry_database
_cod_related_entry_code
1 ChemSpider 30654851
